data_4061289
loop_
_publ_author_name
'Shin, Richard Y. C.'
'Tan, Geok Kheng'
'Koh, Lip Lin'
'Goh, Lai Yoong'

_publ_section_title
;
Syntheses and Single Crystal X-Ray Diffraction Studies of Acyclic
and Macrocyclic Aza-dithiolate (NS~2~) Complexes of (Arene)ruthenium(II).
Base-Promoted Formation of Tethered Arene and Thiolate-alkylation
Derivatives.
;
_journal_issue 26
_journal_name_full Organometallics
_journal_page_first 6293
_journal_page_last 6298
_journal_paper_doi 10.1021/om049445c
_journal_volume 23
_journal_year 2004
_chemical_formula_sum 'C18.5 H31.5 F6 N1.5 O P Ru S2'
_chemical_formula_weight 601.11
_space_group_IT_number 14
_symmetry_cell_setting monoclinic
_symmetry_space_group_name_Hall '-P 2ybc'
_symmetry_space_group_name_H-M 'P 1 21/c 1'
_cell_angle_alpha 90.00
_cell_angle_beta 102.396(4)
_cell_angle_gamma 90.00
_cell_formula_units_Z 8
_cell_length_a 17.947(3)
_cell_length_b 21.283(4)
_cell_length_c 12.559(2)
_cell_measurement_temperature 223(2)
_cell_volume 4685.5(14)
_diffrn_ambient_temperature 223(2)
_exptl_crystal_density_diffrn 1.704
_cod_depositor_comments
;
The following automatic conversions were performed:
'_symmetry_cell_setting' value 'Monoclinic' changed to 'monoclinic'
according to '/home/saulius/struct/CIF-dictionaries/cif_core.dic'
dictionary named 'cif_core.dic' version 2.4.1 from 2010-06-29.

Automatic conversion script
Id: cif_fix_enum 1527 2010-12-29 10:47:43Z saulius 
;
_cod_original_sg_symbol_H-M 'P 21/c'
_cod_original_formula_sum 'C18.50 H31.50 F6 N1.50 O P Ru S2'
_cod_database_code 4061289

loop_
_symmetry_equiv_pos_as_xyz
'x, y, z'
'-x, y+1/2, -z+1/2'
'-x, -y, -z'
'x, -y-1/2, z-1/2'

loop_
_atom_site_label
_atom_site_type_symbol
_atom_site_fract_x
_atom_site_fract_y
_atom_site_fract_z
_atom_site_U_iso_or_equiv
_atom_site_adp_type
_atom_site_occupancy
_atom_site_symmetry_multiplicity
_atom_site_calc_flag
_atom_site_refinement_flags
_atom_site_disorder_assembly
_atom_site_disorder_group
Ru1 Ru 0.71594(4) 0.66794(3) 0.74351(5) 0.02785(19) Uani 1 1 d . . .
S1 S 0.62578(15) 0.71831(11) 0.60216(18) 0.0511(7) Uani 1 1 d . . .
S2 S 0.80422(15) 0.73531(11) 0.6895(2) 0.0512(7) Uani 1 1 d . . .
N1 N 0.6927(4) 0.7480(3) 0.8371(6) 0.0338(17) Uani 1 1 d . . .
H1 H 0.694(5) 0.739(4) 0.897(7) 0.05(3) Uiso 1 1 d . . .
C1 C 0.6002(6) 0.7868(4) 0.6755(7) 0.054(3) Uani 1 1 d . . .
H1A H 0.6290 0.8235 0.6595 0.065 Uiso 1 1 calc R . .
H1B H 0.5458 0.7959 0.6500 0.065 Uiso 1 1 calc R . .
C2 C 0.6170(5) 0.7757(4) 0.7949(7) 0.045(2) Uani 1 1 d . . .
H2A H 0.6137 0.8158 0.8321 0.054 Uiso 1 1 calc R . .
H2B H 0.5780 0.7477 0.8124 0.054 Uiso 1 1 calc R . .
C3 C 0.7568(5) 0.7940(4) 0.8596(7) 0.046(2) Uani 1 1 d . . .
H3A H 0.7978 0.7775 0.9172 0.056 Uiso 1 1 calc R . .
H3B H 0.7388 0.8334 0.8859 0.056 Uiso 1 1 calc R . .
C4 C 0.7878(5) 0.8073(4) 0.7601(7) 0.050(3) Uani 1 1 d . . .
H4A H 0.8360 0.8304 0.7816 0.061 Uiso 1 1 calc R . .
H4B H 0.7517 0.8340 0.7103 0.061 Uiso 1 1 calc R . .
C5 C 0.9024(6) 0.7143(5) 0.7549(10) 0.072(3) Uani 1 1 d . . .
H5A H 0.9251 0.6927 0.7005 0.086 Uiso 1 1 calc R . .
H5B H 0.9310 0.7534 0.7740 0.086 Uiso 1 1 calc R . .
C6 C 0.9149(6) 0.6745(5) 0.8535(12) 0.086(4) Uani 1 1 d . . .
H6A H 0.8876 0.6934 0.9053 0.103 Uiso 1 1 calc R . .
H6B H 0.9694 0.6752 0.8874 0.103 Uiso 1 1 calc R . .
C7 C 0.8028(5) 0.5959(4) 0.8052(7) 0.038(2) Uani 1 1 d . . .
C8 C 0.7651(5) 0.5809(4) 0.6945(7) 0.039(2) Uani 1 1 d . . .
C9 C 0.6863(5) 0.5750(3) 0.6668(7) 0.036(2) Uani 1 1 d . . .
C10 C 0.6420(5) 0.5834(4) 0.7489(7) 0.039(2) Uani 1 1 d . . .
C11 C 0.6779(6) 0.6001(4) 0.8542(7) 0.040(2) Uani 1 1 d . . .
C12 C 0.7597(6) 0.6052(4) 0.8847(7) 0.046(2) Uani 1 1 d . . .
C13 C 0.8890(5) 0.6039(4) 0.8357(10) 0.067(3) Uani 1 1 d . . .
H13A H 0.9113 0.5859 0.7778 0.080 Uiso 1 1 calc R . .
H13B H 0.9090 0.5804 0.9027 0.080 Uiso 1 1 calc R . .
C14 C 0.8114(6) 0.5708(5) 0.6081(9) 0.073(3) Uani 1 1 d . . .
H14A H 0.8348 0.5295 0.6173 0.109 Uiso 1 1 calc R . .
H14B H 0.8508 0.6026 0.6154 0.109 Uiso 1 1 calc R . .
H14C H 0.7782 0.5737 0.5363 0.109 Uiso 1 1 calc R . .
C15 C 0.6451(6) 0.5610(4) 0.5512(7) 0.061(3) Uani 1 1 d . . .
H15A H 0.6052 0.5919 0.5279 0.092 Uiso 1 1 calc R . .
H15B H 0.6227 0.5194 0.5479 0.092 Uiso 1 1 calc R . .
H15C H 0.6810 0.5628 0.5035 0.092 Uiso 1 1 calc R . .
C16 C 0.5562(5) 0.5779(4) 0.7159(10) 0.071(3) Uani 1 1 d . . .
H16A H 0.5351 0.5752 0.7807 0.107 Uiso 1 1 calc R . .
H16B H 0.5428 0.5405 0.6720 0.107 Uiso 1 1 calc R . .
H16C H 0.5357 0.6146 0.6739 0.107 Uiso 1 1 calc R . .
C17 C 0.6314(7) 0.6147(5) 0.9400(8) 0.083(4) Uani 1 1 d . . .
H17A H 0.5794 0.6248 0.9041 0.124 Uiso 1 1 calc R . .
H17B H 0.6539 0.6502 0.9838 0.124 Uiso 1 1 calc R . .
H17C H 0.6314 0.5784 0.9866 0.124 Uiso 1 1 calc R . .
C18 C 0.7981(7) 0.6191(5) 1.0024(8) 0.085(4) Uani 1 1 d . . .
H18A H 0.7769 0.5920 1.0505 0.127 Uiso 1 1 calc R . .
H18B H 0.7896 0.6626 1.0188 0.127 Uiso 1 1 calc R . .
H18C H 0.8525 0.6114 1.0129 0.127 Uiso 1 1 calc R . .
Ru2 Ru 0.70355(4) 0.32941(3) 0.75843(5) 0.02614(18) Uani 1 1 d . . .
S3 S 0.63200(13) 0.26716(9) 0.85908(16) 0.0373(5) Uani 1 1 d . . .
S4 S 0.80820(13) 0.27155(10) 0.85025(18) 0.0402(5) Uani 1 1 d . . .
N2 N 0.6844(5) 0.2496(3) 0.6508(6) 0.043(2) Uani 1 1 d . . .
H2 H 0.676(4) 0.258(3) 0.589(6) 0.02(2) Uiso 1 1 d . . .
C19 C 0.6045(6) 0.2004(4) 0.7667(7) 0.045(2) Uani 1 1 d . . .
H19A H 0.6381 0.1646 0.7917 0.054 Uiso 1 1 calc R . .
H19B H 0.5520 0.1879 0.7669 0.054 Uiso 1 1 calc R . .
C20 C 0.6107(5) 0.2185(4) 0.6520(7) 0.049(2) Uani 1 1 d . . .
H20A H 0.6057 0.1807 0.6064 0.059 Uiso 1 1 calc R . .
H20B H 0.5687 0.2469 0.6208 0.059 Uiso 1 1 calc R . .
C21 C 0.7513(6) 0.2073(4) 0.6619(7) 0.055(3) Uani 1 1 d . . .
H21A H 0.7879 0.2255 0.6229 0.066 Uiso 1 1 calc R . .
H21B H 0.7347 0.1667 0.6281 0.066 Uiso 1 1 calc R . .
C22 C 0.7896(6) 0.1971(4) 0.7778(8) 0.055(3) Uani 1 1 d . . .
H22A H 0.8378 0.1748 0.7813 0.066 Uiso 1 1 calc R . .
H22B H 0.7571 0.1708 0.8131 0.066 Uiso 1 1 calc R . .
C23 C 0.8911(5) 0.2987(4) 0.8042(8) 0.054(3) Uani 1 1 d . . .
H23A H 0.9346 0.2716 0.8341 0.065 Uiso 1 1 calc R . .
H23B H 0.8814 0.2963 0.7245 0.065 Uiso 1 1 calc R . .
C24 C 0.9100(5) 0.3664(4) 0.8405(9) 0.060(3) Uani 1 1 d . . .
H24A H 0.9640 0.3739 0.8414 0.072 Uiso 1 1 calc R . .
H24B H 0.9032 0.3710 0.9154 0.072 Uiso 1 1 calc R . .
C25 C 0.7762(4) 0.4117(4) 0.7483(6) 0.0318(19) Uani 1 1 d . . .
C26 C 0.7376(5) 0.4220(3) 0.8363(6) 0.035(2) Uani 1 1 d . . .
C27 C 0.6582(5) 0.4160(3) 0.8189(6) 0.033(2) Uani 1 1 d . . .
C28 C 0.6132(5) 0.4020(3) 0.7117(7) 0.034(2) Uani 1 1 d . . .
C29 C 0.6513(5) 0.3944(3) 0.6253(6) 0.0297(19) Uani 1 1 d . . .
C30 C 0.7323(5) 0.3977(3) 0.6418(6) 0.033(2) Uani 1 1 d . . .
C31 C 0.8623(5) 0.4174(4) 0.7694(8) 0.054(3) Uani 1 1 d . . .
H31A H 0.8766 0.4582 0.8040 0.065 Uiso 1 1 calc R . .
H31B H 0.8771 0.4179 0.6987 0.065 Uiso 1 1 calc R . .
C32 C 0.7817(6) 0.4407(4) 0.9477(7) 0.058(3) Uani 1 1 d . . .
H32A H 0.7546 0.4738 0.9766 0.087 Uiso 1 1 calc R . .
H32B H 0.8318 0.4558 0.9424 0.087 Uiso 1 1 calc R . .
H32C H 0.7873 0.4046 0.9959 0.087 Uiso 1 1 calc R . .
C33 C 0.6175(6) 0.4250(4) 0.9120(7) 0.058(3) Uani 1 1 d . . .
H33A H 0.6536 0.4400 0.9759 0.087 Uiso 1 1 calc R . .
H33B H 0.5961 0.3853 0.9285 0.087 Uiso 1 1 calc R . .
H33C H 0.5769 0.4556 0.8910 0.087 Uiso 1 1 calc R . .
C34 C 0.5279(5) 0.3958(4) 0.6932(8) 0.051(2) Uani 1 1 d . . .
H34A H 0.5049 0.4372 0.6885 0.077 Uiso 1 1 calc R . .
H34B H 0.5147 0.3729 0.7533 0.077 Uiso 1 1 calc R . .
H34C H 0.5089 0.3732 0.6257 0.077 Uiso 1 1 calc R . .
C35 C 0.6051(5) 0.3803(4) 0.5119(7) 0.052(2) Uani 1 1 d . . .
H35A H 0.5651 0.3505 0.5167 0.079 Uiso 1 1 calc R . .
H35B H 0.6382 0.3626 0.4680 0.079 Uiso 1 1 calc R . .
H35C H 0.5825 0.4189 0.4784 0.079 Uiso 1 1 calc R . .
C36 C 0.7690(5) 0.3868(4) 0.5459(7) 0.049(2) Uani 1 1 d . . .
H36A H 0.8204 0.3711 0.5717 0.074 Uiso 1 1 calc R . .
H36B H 0.7707 0.4260 0.5071 0.074 Uiso 1 1 calc R . .
H36C H 0.7394 0.3562 0.4972 0.074 Uiso 1 1 calc R . .
P1 P 0.99727(13) 0.85839(11) 0.97675(19) 0.0553(7) Uani 1 1 d D . .
F1 F 0.9278(3) 0.9025(2) 0.9658(5) 0.164(4) Uani 1 1 d D . .
F2 F 0.9808(3) 0.8513(3) 0.8511(3) 0.127(3) Uani 1 1 d D . .
F3 F 1.0664(3) 0.8143(2) 0.9865(5) 0.171(5) Uani 1 1 d D . .
F4 F 1.0134(3) 0.8654(3) 1.1017(3) 0.152(4) Uani 1 1 d D . .
F5 F 1.0489(3) 0.9156(2) 0.9681(4) 0.113(3) Uani 1 1 d D . .
F6 F 0.9453(3) 0.8014(2) 0.9843(4) 0.127(3) Uani 1 1 d D . .
P2 P 0.66476(13) 0.50194(10) 0.23767(16) 0.0414(6) Uani 1 1 d D . .
F7 F 0.6018(5) 0.4805(8) 0.1406(4) 0.147(15) Uani 0.40 1 d PD A 1
F8 F 0.6323(8) 0.5692(3) 0.2262(12) 0.129(12) Uani 0.40 1 d PD A 1
F9 F 0.7280(5) 0.5232(8) 0.3347(4) 0.121(13) Uani 0.40 1 d PD A 1
F10 F 0.6975(8) 0.4346(3) 0.2494(12) 0.162(17) Uani 0.40 1 d PD A 1
F7A F 0.5968(3) 0.5331(6) 0.1589(6) 0.102(5) Uani 0.60 1 d PD A 2
F8A F 0.6847(7) 0.5653(3) 0.2962(8) 0.174(13) Uani 0.60 1 d PD A 2
F9A F 0.7327(3) 0.4707(6) 0.3160(6) 0.166(11) Uani 0.60 1 d PD A 2
F10A F 0.6447(7) 0.4385(3) 0.1787(8) 0.217(16) Uani 0.60 1 d PD A 2
F11 F 0.7171(3) 0.5182(3) 0.1585(4) 0.121(3) Uani 1 1 d D A .
F12 F 0.6125(3) 0.4855(3) 0.3168(3) 0.092(2) Uani 1 1 d D A .
C1S C 0.9040(8) 0.4898(6) 0.2807(11) 0.099(4) Uani 1 1 d . . .
H1S1 H 0.9465 0.5134 0.3227 0.148 Uiso 1 1 calc R . .
H1S2 H 0.8919 0.4552 0.3242 0.148 Uiso 1 1 calc R . .
H1S3 H 0.8600 0.5171 0.2605 0.148 Uiso 1 1 calc R . .
N1S N 0.9251(6) 0.4647(6) 0.1801(10) 0.083(3) Uani 1 1 d . . .
O1S O 0.9494(7) 0.4973(6) 0.1235(10) 0.142(4) Uani 1 1 d . . .
O2S O 0.9120(6) 0.4086(5) 0.1644(8) 0.114(3) Uani 1 1 d . . .

loop_
_atom_site_aniso_label
_atom_site_aniso_U_11
_atom_site_aniso_U_22
_atom_site_aniso_U_33
_atom_site_aniso_U_23
_atom_site_aniso_U_13
_atom_site_aniso_U_12
Ru1 0.0451(4) 0.0179(3) 0.0222(3) 0.0001(3) 0.0108(3) 0.0031(3)
S1 0.0857(19) 0.0327(13) 0.0286(12) -0.0009(10) -0.0014(12) 0.0198(12)
S2 0.0787(18) 0.0336(13) 0.0497(14) -0.0056(11) 0.0324(14) -0.0114(12)
N1 0.046(5) 0.031(4) 0.025(4) -0.002(3) 0.009(4) 0.002(3)
C1 0.072(7) 0.050(6) 0.040(5) 0.003(5) 0.010(5) 0.022(5)
C2 0.052(6) 0.035(5) 0.050(6) 0.001(4) 0.018(5) 0.009(4)
C3 0.069(7) 0.038(5) 0.035(5) -0.005(4) 0.017(5) 0.001(5)
C4 0.068(7) 0.029(5) 0.056(6) -0.005(4) 0.019(5) -0.009(5)
C5 0.057(7) 0.050(7) 0.118(10) -0.015(7) 0.043(7) 0.002(5)
C6 0.039(6) 0.051(7) 0.158(13) -0.006(8) 0.004(7) 0.004(5)
C7 0.048(5) 0.018(4) 0.046(5) 0.000(4) 0.003(5) 0.006(4)
C8 0.060(6) 0.021(4) 0.037(5) -0.001(4) 0.015(5) 0.006(4)
C9 0.054(6) 0.017(4) 0.031(5) -0.007(4) -0.002(4) 0.002(4)
C10 0.041(5) 0.022(4) 0.048(6) 0.005(4) -0.004(5) 0.004(4)
C11 0.065(6) 0.016(4) 0.043(5) 0.003(4) 0.021(5) 0.006(4)
C12 0.090(8) 0.016(4) 0.027(5) 0.005(4) 0.000(5) 0.007(5)
C13 0.040(6) 0.035(6) 0.116(10) -0.007(6) -0.006(6) 0.004(5)
C14 0.101(9) 0.055(7) 0.082(8) -0.002(6) 0.064(7) 0.019(6)
C15 0.104(8) 0.034(5) 0.036(5) -0.014(4) -0.009(6) 0.001(5)
C16 0.066(7) 0.032(6) 0.115(10) 0.003(6) 0.020(7) 0.002(5)
C17 0.149(12) 0.052(7) 0.072(8) 0.001(6) 0.079(9) -0.006(7)
C18 0.154(12) 0.048(7) 0.034(6) 0.000(5) -0.021(7) -0.002(7)
Ru2 0.0422(4) 0.0173(3) 0.0207(3) 0.0012(3) 0.0105(3) 0.0012(3)
S3 0.0621(15) 0.0265(11) 0.0264(11) 0.0010(9) 0.0168(11) -0.0061(10)
S4 0.0500(14) 0.0317(12) 0.0380(12) 0.0070(10) 0.0079(11) 0.0083(10)
N2 0.081(6) 0.018(4) 0.034(5) 0.004(3) 0.021(5) 0.004(4)
C19 0.079(7) 0.019(4) 0.040(5) -0.003(4) 0.015(5) -0.013(4)
C20 0.077(7) 0.037(5) 0.035(5) -0.004(4) 0.013(5) -0.017(5)
C21 0.100(8) 0.028(5) 0.042(6) -0.009(4) 0.030(6) 0.012(5)
C22 0.088(8) 0.025(5) 0.056(6) 0.001(5) 0.024(6) 0.009(5)
C23 0.056(6) 0.046(6) 0.061(7) 0.014(5) 0.012(5) 0.017(5)
C24 0.042(6) 0.051(7) 0.085(8) 0.016(6) 0.008(6) -0.004(5)
C25 0.037(5) 0.027(4) 0.029(5) 0.001(4) 0.002(4) 0.003(4)
C26 0.065(6) 0.011(4) 0.026(4) -0.004(3) 0.000(4) -0.009(4)
C27 0.062(6) 0.014(4) 0.024(4) 0.006(3) 0.012(4) 0.007(4)
C28 0.055(6) 0.005(4) 0.043(5) 0.004(3) 0.013(5) 0.002(4)
C29 0.044(5) 0.014(4) 0.027(4) 0.002(3) -0.001(4) 0.001(4)
C30 0.058(6) 0.016(4) 0.027(4) 0.004(3) 0.011(4) 0.001(4)
C31 0.058(6) 0.039(6) 0.062(7) 0.010(5) 0.006(5) -0.006(5)
C32 0.087(8) 0.038(6) 0.038(5) -0.011(5) -0.011(5) -0.004(5)
C33 0.095(8) 0.041(6) 0.047(6) -0.003(5) 0.035(6) 0.004(5)
C34 0.054(6) 0.033(5) 0.068(7) -0.003(5) 0.015(5) -0.003(5)
C35 0.063(6) 0.047(6) 0.041(6) 0.006(5) -0.002(5) -0.001(5)
C36 0.069(7) 0.050(6) 0.034(5) -0.001(5) 0.025(5) 0.000(5)
P1 0.0476(16) 0.0652(17) 0.0563(18) -0.0002(14) 0.0185(15) -0.0077(14)
F1 0.145(8) 0.175(9) 0.214(10) 0.083(8) 0.131(8) 0.083(7)
F2 0.154(7) 0.163(8) 0.072(5) -0.015(5) 0.044(5) -0.052(6)
F3 0.129(7) 0.160(9) 0.243(12) 0.111(9) 0.086(8) 0.079(7)
F4 0.200(9) 0.198(10) 0.060(5) -0.021(6) 0.031(6) -0.122(8)
F5 0.143(7) 0.088(5) 0.129(6) -0.013(5) 0.074(6) -0.046(5)
F6 0.158(7) 0.124(7) 0.109(6) -0.015(5) 0.050(6) -0.090(6)
P2 0.0625(16) 0.0305(12) 0.0367(13) 0.0035(11) 0.0228(12) 0.0074(13)
F7 0.053(11) 0.32(4) 0.060(13) -0.12(2) -0.004(10) -0.05(2)
F8 0.112(19) 0.026(10) 0.27(4) 0.014(15) 0.08(2) 0.037(11)
F9 0.074(15) 0.20(3) 0.091(18) -0.10(2) 0.029(14) -0.034(19)
F10 0.13(2) 0.028(11) 0.32(5) 0.040(19) 0.03(3) 0.065(13)
F7A 0.103(11) 0.124(14) 0.072(10) 0.037(10) 0.003(9) 0.009(10)
F8A 0.38(4) 0.086(13) 0.056(10) -0.030(9) 0.051(16) -0.123(18)
F9A 0.093(12) 0.31(3) 0.095(13) 0.117(17) 0.028(12) 0.084(17)
F10A 0.55(5) 0.045(10) 0.081(13) -0.017(8) 0.13(2) -0.039(18)
F11 0.113(6) 0.174(8) 0.096(5) 0.050(6) 0.067(5) 0.023(5)
F12 0.098(5) 0.127(6) 0.062(4) 0.015(4) 0.041(4) -0.031(4)
C1S 0.105(11) 0.092(11) 0.096(11) -0.007(9) 0.015(9) 0.024(8)
N1S 0.057(6) 0.102(9) 0.082(8) 0.033(8) -0.006(6) 0.000(6)
O1S 0.151(11) 0.162(11) 0.125(9) 0.010(8) 0.058(8) -0.024(9)
O2S 0.143(9) 0.079(7) 0.096(7) -0.014(6) -0.025(6) 0.015(6)

loop_
_geom_bond_atom_site_label_1
_geom_bond_atom_site_label_2
_geom_bond_distance
_geom_bond_site_symmetry_2
_geom_bond_publ_flag
Ru1 N1 2.160(7) . ?
Ru1 C8 2.196(8) . ?
Ru1 C7 2.205(8) . ?
Ru1 C11 2.211(8) . ?
Ru1 C9 2.215(7) . ?
Ru1 C12 2.225(8) . ?
Ru1 C10 2.245(8) . ?
Ru1 S2 2.343(2) . ?
Ru1 S1 2.385(2) . ?
S1 C1 1.835(9) . ?
S2 C4 1.825(8) . ?
S2 C5 1.833(11) . ?
N1 C2 1.473(11) . ?
N1 C3 1.491(11) . ?
C1 C2 1.485(11) . ?
C3 C4 1.499(11) . ?
C5 C6 1.478(15) . ?
C6 C13 1.573(13) . ?
C7 C12 1.403(11) . ?
C7 C8 1.445(12) . ?
C7 C13 1.522(12) . ?
C8 C9 1.388(12) . ?
C8 C14 1.517(11) . ?
C9 C10 1.442(11) . ?
C9 C15 1.511(11) . ?
C10 C11 1.388(12) . ?
C10 C16 1.510(12) . ?
C11 C12 1.439(13) . ?
C11 C17 1.530(11) . ?
C12 C18 1.520(12) . ?
Ru2 N2 2.151(7) . ?
Ru2 C30 2.202(7) . ?
Ru2 C25 2.203(8) . ?
Ru2 C27 2.213(7) . ?
Ru2 C29 2.217(7) . ?
Ru2 C28 2.226(8) . ?
Ru2 C26 2.227(7) . ?
Ru2 S4 2.333(2) . ?
Ru2 S3 2.387(2) . ?
S3 C19 1.834(8) . ?
S4 C23 1.803(9) . ?
S4 C22 1.822(9) . ?
N2 C20 1.483(11) . ?
N2 C21 1.484(11) . ?
C19 C20 1.518(11) . ?
C21 C22 1.486(12) . ?
C23 C24 1.525(13) . ?
C24 C31 1.544(12) . ?
C25 C30 1.430(11) . ?
C25 C26 1.441(10) . ?
C25 C31 1.517(11) . ?
C26 C27 1.400(11) . ?
C26 C32 1.506(11) . ?
C27 C28 1.444(11) . ?
C27 C33 1.518(10) . ?
C28 C29 1.411(10) . ?
C28 C34 1.504(11) . ?
C29 C30 1.426(11) . ?
C29 C35 1.516(11) . ?
C30 C36 1.510(10) . ?
P1 F3 1.540(3) . ?
P1 F4 1.541(3) . ?
P1 F1 1.543(3) . ?
P1 F6 1.546(3) . ?
P1 F5 1.547(3) . ?
P1 F2 1.549(3) . ?
P2 F8A 1.540(3) . ?
P2 F8 1.541(3) . ?
P2 F7 1.542(3) . ?
P2 F9A 1.543(3) . ?
P2 F10A 1.544(3) . ?
P2 F9 1.544(3) . ?
P2 F10 1.544(3) . ?
P2 F7A 1.545(3) . ?
P2 F12 1.546(3) . ?
P2 F11 1.547(3) . ?
C1S N1S 1.492(16) . ?
N1S O1S 1.144(12) . ?
N1S O2S 1.225(13) . ?
